data_2106733
loop_
_publ_author_name
'Taylor, J.C.'
'Wilson, P.W.'

_publ_section_title
;
 The structure of uranyl chloride monohydrate by neutron diffraction and
 the disorder of the water molecule
;
_journal_name_full 'Acta Crystallographica B (24,1968-38,1982)'
_journal_page_first 169
_journal_page_last 175
_journal_volume 30
_journal_year 1974
_chemical_formula_sum 'Cl2 H2 O3 U'
_chemical_name_systematic '(U O2) Cl2 (H2 O)'
_space_group_IT_number 11
_symmetry_space_group_name_Hall '-P 2yb'
_symmetry_space_group_name_H-M 'P 1 21/m 1'
_cell_angle_alpha 90
_cell_angle_beta 97.79
_cell_angle_gamma 90
_cell_formula_units_Z 2
_cell_length_a 5.828
_cell_length_b 8.534
_cell_length_c 5.557
_cell_volume 273.833
_citation_journal_id_ASTM ACBCAR
_cod_data_source_file Taylor_ACBCAR_1974_1557.cif
_cod_data_source_block H2Cl2O3U1
_cod_original_cell_volume 273.8332
_cod_original_formula_sum 'H2 Cl2 O3 U1'
_cod_database_code 2106733

loop_
_symmetry_equiv_pos_as_xyz
x,y,z
-x,y+1/2,-z
-x,-y,-z
x,-y-1/2,z

loop_
_atom_site_label
_atom_site_type_symbol
_atom_site_fract_x
_atom_site_fract_y
_atom_site_fract_z
_atom_site_occupancy
_atom_site_U_iso_or_equiv
O2 O-2 0.921 0.25 0.328 1 0.0
H3 H+1 0.505 0.31 0.46 0.5 0.0
U1 U+6 0.086 0.25 0.09 1 0.0
O1 O-2 0.25 0.25 0.859 1 0.0
H2 H+1 0.612 0.25 0.35 0.5 0.0
O3 O-2 0.439 0.25 0.384 1 0.0
Cl1 Cl-1 0.226 0.559 0.184 1 0.0
H1 H+1 0.372 0.25 0.612 0.5 0.0
